data_7045630
loop_
_publ_author_name
'Xu, Wei'
'Ren, Ya-Nan'
'Xie, Miao'
'Zhou, Lin-Xia'
'Zheng, Yue-Qing'

_publ_section_title
;
 Six uranyl-organic frameworks with naphthalene-dicarboxylic acid and
 bipyridyl-based spacers: syntheses, structures, and properties.
;
_journal_issue 12
_journal_name_full 'Dalton transactions (Cambridge, England : 2003)'
_journal_page_first 4236
_journal_page_last 4250
_journal_paper_doi 10.1039/c7dt04909a
_journal_volume 47
_journal_year 2018
_chemical_formula_moiety 'C36 H18 O16 U2, C13 H16 N2'
_chemical_formula_sum 'C49 H34 N2 O16 U2'
_chemical_formula_weight 1382.84
_space_group_crystal_system monoclinic
_space_group_IT_number 14
_space_group_name_Hall '-P 2ybc'
_space_group_name_H-M_alt 'P 1 21/c 1'
_symmetry_space_group_name_Hall '-P 2ybc'
_symmetry_space_group_name_H-M 'P 1 21/c 1'
_atom_sites_solution_hydrogens geom
_audit_creation_method SHELXL-2016/6
_audit_update_record
;
2017-09-20 deposited with the CCDC.
2018-02-13 downloaded from the CCDC.
;
_cell_angle_alpha 90
_cell_angle_beta 93.29(3)
_cell_angle_gamma 90
_cell_formula_units_Z 4
_cell_length_a 17.017(3)
_cell_length_b 22.500(5)
_cell_length_c 13.661(3)
_cell_measurement_reflns_used 67177
_cell_measurement_temperature 293(2)
_cell_measurement_theta_max 23.348
_cell_measurement_theta_min 3.0
_cell_volume 5221.9(19)
_computing_structure_refinement 'SHELXL-2016/6 (Sheldrick, 2016)'
_diffrn_ambient_temperature 293(2)
_diffrn_measured_fraction_theta_full 0.997
_diffrn_measured_fraction_theta_max 0.997
_diffrn_measurement_device_type 'rigaku r-axis rapid'
_diffrn_measurement_method '\w scan'
_diffrn_radiation_type MoK\a
_diffrn_radiation_wavelength 0.71073
_diffrn_reflns_av_R_equivalents 0.0689
_diffrn_reflns_av_unetI/netI 0.0397
_diffrn_reflns_Laue_measured_fraction_full 0.997
_diffrn_reflns_Laue_measured_fraction_max 0.997
_diffrn_reflns_limit_h_max 20
_diffrn_reflns_limit_h_min -20
_diffrn_reflns_limit_k_max 24
_diffrn_reflns_limit_k_min -27
_diffrn_reflns_limit_l_max 16
_diffrn_reflns_limit_l_min -16
_diffrn_reflns_number 67177
_diffrn_reflns_point_group_measured_fraction_full 0.997
_diffrn_reflns_point_group_measured_fraction_max 0.997
_diffrn_reflns_theta_full 25.242
_diffrn_reflns_theta_max 25.348
_diffrn_reflns_theta_min 3.005
_exptl_absorpt_coefficient_mu 6.262
_exptl_absorpt_correction_T_max 0.472
_exptl_absorpt_correction_T_min 0.269
_exptl_absorpt_correction_type empirical
_exptl_absorpt_process_details ABSCOR(Higashi,1995)
_exptl_crystal_colour yellow
_exptl_crystal_density_diffrn 1.759
_exptl_crystal_description block
_exptl_crystal_F_000 2616
_exptl_crystal_size_max 0.250
_exptl_crystal_size_mid 0.180
_exptl_crystal_size_min 0.120
_refine_diff_density_max 1.518
_refine_diff_density_min -1.518
_refine_diff_density_rms 0.161
_refine_ls_extinction_method none
_refine_ls_goodness_of_fit_ref 1.082
_refine_ls_hydrogen_treatment constr
_refine_ls_matrix_type full
_refine_ls_number_parameters 622
_refine_ls_number_reflns 9540
_refine_ls_number_restraints 0
_refine_ls_restrained_S_all 1.082
_refine_ls_R_factor_all 0.0530
_refine_ls_R_factor_gt 0.0398
_refine_ls_shift/su_max 0.003
_refine_ls_shift/su_mean 0.000
_refine_ls_structure_factor_coef Fsqd
_refine_ls_weighting_details 'w=1/[\s^2^(Fo^2^)+(0.0553P)^2^+4.8735P] where P=(Fo^2^+2Fc^2^)/3'
_refine_ls_weighting_scheme calc
_refine_ls_wR_factor_gt 0.0934
_refine_ls_wR_factor_ref 0.1013
_reflns_Friedel_coverage 0.000
_reflns_number_gt 7808
_reflns_number_total 9540
_reflns_threshold_expression 'I > 2\s(I)'
_cod_data_source_file c7dt04909a2.cif
_cod_data_source_block shx97_CCDC4
_cod_depositor_comments 'Adding full bibliography for 7045626--7045631.cif.'
_cod_original_cell_volume 5222.1(18)
_cod_database_code 7045630
_shelx_shelxl_version_number 2016/6
_shelx_space_group_comment
;
The symmetry employed for this shelxl refinement is uniquely defined
by the following loop, which should always be used as a source of
symmetry information in preference to the above space-group names.
They are only intended as comments.
;
_platon_squeeze_void_probe_radius 1.20

loop_
_space_group_symop_operation_xyz
'x, y, z'
'-x, y+1/2, -z+1/2'
'-x, -y, -z'
'x, -y-1/2, z-1/2'

loop_
_atom_site_label
_atom_site_type_symbol
_atom_site_fract_x
_atom_site_fract_y
_atom_site_fract_z
_atom_site_U_iso_or_equiv
_atom_site_adp_type
_atom_site_occupancy
_atom_site_site_symmetry_order
_atom_site_calc_flag
_atom_site_refinement_flags_posn
_atom_site_refinement_flags_adp
U1 U -0.49738(2) 0.10948(2) -0.04896(2) 0.03137(9) Uani 1 1 d . .
O1 O -0.4027(3) 0.04153(19) 0.0136(4) 0.0460(13) Uani 1 1 d . .
O2 O -0.4419(2) -0.02583(18) 0.1194(4) 0.0409(12) Uani 1 1 d . .
C1 C -0.3054(4) 0.0004(2) 0.1217(6) 0.0356(17) Uani 1 1 d . .
C2 C -0.2488(4) 0.0022(3) 0.0534(6) 0.0476(19) Uani 1 1 d . .
H2A H -0.264187 0.006241 -0.012675 0.057 Uiso 1 1 calc R U
C3 C -0.1669(4) -0.0021(3) 0.0823(6) 0.0474(19) Uani 1 1 d . .
H3A H -0.129422 -0.001164 0.035316 0.057 Uiso 1 1 calc R U
C4 C -0.1444(4) -0.0075(2) 0.1777(6) 0.0399(18) Uani 1 1 d . .
C5 C -0.1787(6) -0.0150(4) 0.3535(8) 0.078(3) Uani 1 1 d . .
H5A H -0.125570 -0.018055 0.373049 0.093 Uiso 1 1 calc R U
C6 C -0.2323(7) -0.0156(6) 0.4220(9) 0.106(4) Uani 1 1 d . .
H6A H -0.216328 -0.018604 0.488065 0.127 Uiso 1 1 calc R U
C7 C -0.3127(7) -0.0118(6) 0.3929(8) 0.111(5) Uani 1 1 d . .
H7A H -0.349797 -0.012532 0.440249 0.133 Uiso 1 1 calc R U
C8 C -0.3369(5) -0.0070(4) 0.2982(7) 0.070(3) Uani 1 1 d . .
H8A H -0.390490 -0.003732 0.281570 0.084 Uiso 1 1 calc R U
C9 C -0.2835(4) -0.0067(3) 0.2230(6) 0.0423(18) Uani 1 1 d . .
C10 C -0.2009(4) -0.0099(3) 0.2518(6) 0.0453(19) Uani 1 1 d . .
C11 C -0.3886(4) 0.0056(2) 0.0827(5) 0.0352(16) Uani 1 1 d . .
C12 C -0.0586(4) -0.0083(3) 0.2088(6) 0.048(2) Uani 1 1 d . .
O3 O -0.0227(3) 0.0392(2) 0.2235(5) 0.071(2) Uani 1 1 d . .
O4 O -0.0220(3) -0.0566(2) 0.2180(5) 0.0666(19) Uani 1 1 d . .
O5 O -0.4383(3) 0.1178(2) -0.1496(4) 0.0503(13) Uani 1 1 d . .
O6 O -0.5575(3) 0.1001(2) 0.0479(4) 0.0472(13) Uani 1 1 d . .
O7 O -0.5438(3) 0.21297(19) -0.0634(4) 0.0545(15) Uani 1 1 d . .
O8 O -0.6094(3) 0.1486(2) -0.1531(4) 0.0518(14) Uani 1 1 d . .
C13 C -0.7669(4) 0.3446(3) -0.1711(5) 0.0355(16) Uani 1 1 d . .
C14 C -0.6884(4) 0.3530(3) -0.1436(6) 0.048(2) Uani 1 1 d . .
H14A H -0.669751 0.391513 -0.133283 0.058 Uiso 1 1 calc R U
C15 C -0.6364(4) 0.3058(3) -0.1310(6) 0.050(2) Uani 1 1 d . .
H15A H -0.583373 0.313043 -0.115208 0.060 Uiso 1 1 calc R U
C16 C -0.6633(4) 0.2476(3) -0.1418(5) 0.0375(16) Uani 1 1 d . .
C17 C -0.7736(4) 0.1780(3) -0.1860(6) 0.0415(18) Uani 1 1 d . .
H17A H -0.739882 0.145642 -0.178352 0.050 Uiso 1 1 calc R U
C18 C -0.8507(4) 0.1685(3) -0.2109(6) 0.050(2) Uani 1 1 d . .
H18A H -0.869012 0.129940 -0.221460 0.059 Uiso 1 1 calc R U
C19 C -0.9036(4) 0.2168(3) -0.2210(6) 0.0463(19) Uani 1 1 d . .
H19A H -0.956612 0.209793 -0.237268 0.056 Uiso 1 1 calc R U
C20 C -0.8776(4) 0.2733(3) -0.2071(5) 0.0384(16) Uani 1 1 d . .
H20A H -0.913208 0.304613 -0.213425 0.046 Uiso 1 1 calc R U
C21 C -0.7972(4) 0.2856(3) -0.1830(5) 0.0360(15) Uani 1 1 d . .
C22 C -0.7431(4) 0.2361(2) -0.1714(5) 0.0332(15) Uani 1 1 d . .
C23 C -0.8160(4) 0.3998(3) -0.1865(6) 0.0409(18) Uani 1 1 d . .
C24 C -0.6031(4) 0.2000(3) -0.1191(6) 0.0406(17) Uani 1 1 d . .
O9 O -0.8880(3) 0.39931(19) -0.2136(5) 0.0603(18) Uani 1 1 d . .
O10 O -0.7816(3) 0.44924(18) -0.1732(4) 0.0515(15) Uani 1 1 d . .
O11 O -0.8851(3) 0.61800(19) -0.2215(5) 0.0597(18) Uani 1 1 d . .
O12 O -0.7796(3) 0.56730(19) -0.1802(5) 0.0606(17) Uani 1 1 d . .
C25 C -0.7629(4) 0.6720(3) -0.1828(6) 0.0390(17) Uani 1 1 d . .
C26 C -0.6852(4) 0.6632(3) -0.1538(7) 0.052(2) Uani 1 1 d . .
H26A H -0.667183 0.624576 -0.142813 0.063 Uiso 1 1 calc R U
C27 C -0.6328(4) 0.7102(3) -0.1405(6) 0.054(2) Uani 1 1 d . .
H27A H -0.580199 0.702793 -0.122194 0.065 Uiso 1 1 calc R U
C28 C -0.6587(4) 0.7682(3) -0.1545(5) 0.0423(17) Uani 1 1 d . .
C29 C -0.7646(5) 0.8381(3) -0.2034(6) 0.054(2) Uani 1 1 d . .
H29A H -0.729020 0.869385 -0.196127 0.065 Uiso 1 1 calc R U
C30 C -0.8414(5) 0.8499(3) -0.2305(7) 0.058(2) Uani 1 1 d . .
H30A H -0.858020 0.888880 -0.240655 0.070 Uiso 1 1 calc R U
C31 C -0.8955(4) 0.8025(3) -0.2431(6) 0.054(2) Uani 1 1 d . .
H31A H -0.947743 0.810359 -0.262346 0.065 Uiso 1 1 calc R U
C32 C -0.8715(4) 0.7449(3) -0.2273(6) 0.0418(18) Uani 1 1 d . .
H32A H -0.908027 0.714324 -0.235235 0.050 Uiso 1 1 calc R U
C33 C -0.7918(4) 0.7310(3) -0.1988(5) 0.0339(15) Uani 1 1 d . .
C34 C -0.7380(4) 0.7793(3) -0.1860(5) 0.0388(16) Uani 1 1 d . .
C35 C -0.8124(4) 0.6174(3) -0.1951(6) 0.0449(19) Uani 1 1 d . .
C36 C -0.6019(5) 0.8182(3) -0.1342(7) 0.053(2) Uani 1 1 d . .
O13 O -0.5887(3) 0.83066(19) -0.0457(4) 0.0458(13) Uani 1 1 d . .
O14 O -0.5708(5) 0.8427(4) -0.2018(6) 0.126(4) Uani 1 1 d . .
O15 O -0.9262(3) 0.5107(2) -0.1045(4) 0.0522(13) Uani 1 1 d . .
O16 O -0.8684(3) 0.5069(2) -0.3448(4) 0.0532(14) Uani 1 1 d . .
U2 U -0.89694(2) 0.50893(2) -0.22483(2) 0.03296(9) Uani 1 1 d . .
N1 N -0.3095(5) 0.7418(5) -0.0982(7) 0.092(3) Uani 1 1 d . .
H1A H -0.352132 0.721865 -0.109649 0.110 Uiso 1 1 calc R U
N2 N 0.2656(4) 0.7630(5) 0.0705(6) 0.083(3) Uani 1 1 d . .
H2B H 0.310592 0.746529 0.083191 0.100 Uiso 1 1 calc R U
C37 C -0.3120(6) 0.8024(7) -0.1008(8) 0.097(4) Uani 1 1 d . .
H37A H -0.359813 0.821234 -0.116189 0.117 Uiso 1 1 calc R U
C38 C -0.2463(6) 0.8363(6) -0.0813(8) 0.090(3) Uani 1 1 d . .
H38A H -0.248838 0.877598 -0.081463 0.108 Uiso 1 1 calc R U
C39 C -0.1727(5) 0.8056(5) -0.0605(7) 0.071(3) Uani 1 1 d . .
C40 C -0.1728(5) 0.7446(5) -0.0591(7) 0.076(3) Uani 1 1 d . .
H40A H -0.125917 0.724263 -0.045081 0.091 Uiso 1 1 calc R U
C41 C -0.2414(6) 0.7129(5) -0.0780(8) 0.084(3) Uani 1 1 d . .
H41A H -0.240543 0.671541 -0.076848 0.101 Uiso 1 1 calc R U
C42 C -0.0997(5) 0.8420(4) -0.0415(7) 0.074(3) Uani 1 1 d . .
H42A H -0.107178 0.867666 0.014225 0.089 Uiso 1 1 calc R U
H42B H -0.093144 0.867334 -0.097935 0.089 Uiso 1 1 calc R U
C43 C -0.0251(5) 0.8071(4) -0.0216(7) 0.070(3) Uani 1 1 d . .
H43A H -0.014794 0.783920 -0.079342 0.084 Uiso 1 1 calc R U
H43B H -0.032562 0.779573 0.031711 0.084 Uiso 1 1 calc R U
C44 C 0.0471(5) 0.8466(4) 0.0054(8) 0.075(3) Uani 1 1 d . .
H44A H 0.054002 0.873912 -0.048371 0.090 Uiso 1 1 calc R U
H44B H 0.035729 0.870163 0.062294 0.090 Uiso 1 1 calc R U
C45 C 0.1221(5) 0.8154(4) 0.0268(6) 0.059(2) Uani 1 1 d . .
C46 C 0.1885(6) 0.8497(5) 0.0529(8) 0.080(3) Uani 1 1 d . .
H46A H 0.183908 0.890864 0.054008 0.096 Uiso 1 1 calc R U
C47 C 0.2593(7) 0.8247(6) 0.0765(8) 0.093(4) Uani 1 1 d . .
H47A H 0.302552 0.847904 0.096222 0.111 Uiso 1 1 calc R U
C48 C 0.2029(6) 0.7288(5) 0.0455(7) 0.079(3) Uani 1 1 d . .
H48A H 0.207906 0.687714 0.043490 0.095 Uiso 1 1 calc R U
C49 C 0.1316(5) 0.7551(4) 0.0229(7) 0.064(2) Uani 1 1 d . .
H49A H 0.088591 0.731294 0.004348 0.077 Uiso 1 1 calc R U

loop_
_atom_site_aniso_label
_atom_site_aniso_U_11
_atom_site_aniso_U_22
_atom_site_aniso_U_33
_atom_site_aniso_U_23
_atom_site_aniso_U_13
_atom_site_aniso_U_12
U1 0.02414(14) 0.02303(13) 0.04544(18) 0.00048(9) -0.01111(11) 0.00036(8)
O1 0.033(2) 0.033(2) 0.070(4) 0.011(2) -0.020(2) 0.0047(19)
O2 0.029(2) 0.030(2) 0.062(4) -0.008(2) -0.016(2) 0.0005(19)
C1 0.024(3) 0.021(3) 0.060(5) -0.002(3) -0.012(3) 0.003(2)
C2 0.039(4) 0.052(4) 0.049(5) 0.004(4) -0.019(4) 0.000(3)
C3 0.030(4) 0.046(4) 0.066(6) 0.006(4) -0.009(4) -0.004(3)
C4 0.025(3) 0.018(3) 0.074(6) 0.001(3) -0.019(3) 0.000(2)
C5 0.055(6) 0.112(8) 0.062(7) 0.019(6) -0.035(5) -0.010(5)
C6 0.076(8) 0.183(13) 0.054(8) 0.009(8) -0.023(6) -0.022(8)
C7 0.073(8) 0.213(15) 0.046(7) -0.003(8) -0.002(6) -0.016(8)
C8 0.029(4) 0.113(8) 0.068(7) -0.006(5) -0.004(4) -0.007(4)
C9 0.029(4) 0.046(4) 0.049(5) 0.001(3) -0.015(3) -0.005(3)
C10 0.036(4) 0.040(4) 0.057(5) 0.001(3) -0.023(4) 0.000(3)
C11 0.022(3) 0.022(3) 0.060(5) -0.006(3) -0.016(3) 0.000(2)
C12 0.033(4) 0.029(4) 0.080(6) 0.001(3) -0.014(4) 0.000(3)
O3 0.033(3) 0.027(3) 0.148(6) -0.002(3) -0.036(3) 0.002(2)
O4 0.028(3) 0.031(3) 0.137(6) 0.005(3) -0.033(3) -0.005(2)
O5 0.047(3) 0.049(3) 0.055(4) 0.004(2) 0.006(3) 0.004(2)
O6 0.036(3) 0.046(3) 0.059(4) -0.001(2) 0.009(2) 0.000(2)
O7 0.040(3) 0.031(2) 0.089(4) -0.004(2) -0.026(3) 0.007(2)
O8 0.045(3) 0.033(3) 0.073(4) -0.004(2) -0.027(3) 0.008(2)
C13 0.028(3) 0.025(3) 0.053(5) 0.003(3) -0.004(3) 0.001(2)
C14 0.035(4) 0.021(3) 0.087(6) 0.003(3) -0.014(4) 0.001(3)
C15 0.037(4) 0.027(3) 0.084(6) 0.002(3) -0.017(4) 0.002(3)
C16 0.032(3) 0.029(3) 0.049(5) 0.003(3) -0.010(3) 0.006(3)
C17 0.042(4) 0.023(3) 0.059(5) 0.001(3) -0.007(3) 0.002(3)
C18 0.045(4) 0.031(4) 0.072(6) 0.004(3) -0.004(4) -0.011(3)
C19 0.022(3) 0.037(4) 0.080(6) 0.005(3) -0.001(3) -0.005(3)
C20 0.027(3) 0.032(3) 0.055(5) 0.005(3) 0.001(3) 0.004(3)
C21 0.029(3) 0.031(3) 0.047(5) 0.000(3) -0.004(3) 0.001(3)
C22 0.034(3) 0.024(3) 0.040(4) 0.006(3) -0.006(3) -0.002(3)
C23 0.040(4) 0.022(3) 0.060(5) -0.005(3) -0.011(3) 0.009(3)
C24 0.038(4) 0.030(4) 0.053(5) 0.003(3) -0.009(3) 0.002(3)
O9 0.031(3) 0.026(2) 0.120(5) 0.003(3) -0.027(3) 0.0015(19)
O10 0.035(3) 0.025(2) 0.092(5) -0.001(2) -0.024(3) 0.0064(19)
O11 0.032(3) 0.023(2) 0.121(6) -0.003(3) -0.021(3) -0.0002(19)
O12 0.036(3) 0.024(2) 0.119(5) 0.001(3) -0.025(3) -0.003(2)
C25 0.031(3) 0.026(3) 0.059(5) -0.001(3) -0.007(3) -0.007(3)
C26 0.035(4) 0.032(4) 0.088(7) -0.010(4) -0.018(4) -0.002(3)
C27 0.034(4) 0.047(4) 0.080(6) -0.002(4) -0.021(4) -0.008(3)
C28 0.039(4) 0.044(4) 0.042(5) -0.007(3) -0.009(3) -0.018(3)
C29 0.062(5) 0.030(4) 0.070(6) -0.004(4) 0.002(4) -0.016(3)
C30 0.065(5) 0.033(4) 0.077(7) -0.001(4) 0.007(5) 0.007(4)
C31 0.040(4) 0.041(4) 0.081(7) 0.006(4) 0.000(4) 0.004(3)
C32 0.029(3) 0.027(3) 0.070(6) 0.004(3) -0.001(3) -0.002(3)
C33 0.032(3) 0.031(3) 0.039(4) -0.003(3) -0.002(3) -0.003(3)
C34 0.042(4) 0.033(3) 0.041(4) -0.009(3) -0.003(3) -0.005(3)
C35 0.041(4) 0.025(3) 0.067(6) -0.006(3) -0.016(4) 0.003(3)
C36 0.052(5) 0.048(4) 0.058(6) -0.001(4) -0.008(4) -0.023(4)
O13 0.042(3) 0.034(2) 0.060(4) -0.012(2) -0.016(2) -0.009(2)
O14 0.151(7) 0.156(8) 0.070(5) -0.006(5) -0.001(5) -0.119(6)
O15 0.049(3) 0.063(3) 0.044(3) -0.002(2) 0.002(2) 0.005(2)
O16 0.062(4) 0.056(3) 0.040(3) -0.006(2) -0.008(3) 0.001(2)
U2 0.02386(14) 0.02219(13) 0.05136(19) -0.00146(10) -0.01078(11) 0.00102(8)
N1 0.064(5) 0.148(9) 0.065(6) -0.018(6) 0.012(4) 0.005(6)
N2 0.049(5) 0.154(9) 0.047(5) 0.005(5) 0.000(4) 0.013(5)
C37 0.061(7) 0.169(13) 0.062(7) -0.030(8) 0.006(5) 0.035(8)
C38 0.076(7) 0.137(10) 0.059(7) -0.007(6) 0.016(6) 0.039(7)
C39 0.056(6) 0.104(8) 0.054(6) -0.001(5) 0.007(4) 0.023(5)
C40 0.043(5) 0.124(9) 0.060(7) 0.011(6) 0.008(4) 0.007(5)
C41 0.063(6) 0.124(9) 0.066(7) 0.001(6) 0.009(5) 0.016(6)
C42 0.077(6) 0.084(7) 0.063(7) 0.009(5) 0.007(5) 0.021(5)
C43 0.063(5) 0.086(6) 0.063(6) 0.005(5) 0.009(5) 0.014(5)
C44 0.066(6) 0.084(7) 0.076(8) 0.003(5) 0.008(5) 0.005(5)
C45 0.054(5) 0.079(6) 0.045(5) 0.007(4) 0.005(4) -0.008(4)
C46 0.081(7) 0.087(7) 0.072(8) 0.011(6) 0.005(6) -0.019(6)
C47 0.071(7) 0.141(11) 0.068(8) 0.008(7) 0.012(6) -0.030(7)
C48 0.087(7) 0.108(8) 0.042(6) 0.002(5) 0.007(5) 0.019(6)
C49 0.052(5) 0.085(7) 0.055(6) -0.003(5) -0.001(4) 0.004(4)

loop_
_atom_type_symbol
_atom_type_description
_atom_type_scat_dispersion_real
_atom_type_scat_dispersion_imag
_atom_type_scat_source
C C 0.0033 0.0016 'International Tables Vol C Tables 4.2.6.8 and 6.1.1.4'
H H 0.0000 0.0000 'International Tables Vol C Tables 4.2.6.8 and 6.1.1.4'
N N 0.0061 0.0033 'International Tables Vol C Tables 4.2.6.8 and 6.1.1.4'
O O 0.0106 0.0060 'International Tables Vol C Tables 4.2.6.8 and 6.1.1.4'
U U -9.6767 9.6646 'International Tables Vol C Tables 4.2.6.8 and 6.1.1.4'

loop_
_geom_angle_atom_site_label_1
_geom_angle_atom_site_label_2
_geom_angle_atom_site_label_3
_geom_angle
_geom_angle_site_symmetry_1
_geom_angle_site_symmetry_3
O6 U1 O5 178.3(2) . .
O6 U1 O13 91.5(2) . 3_465
O5 U1 O13 90.2(2) . 3_465
O6 U1 O2 87.1(2) . 3_455
O5 U1 O2 91.3(2) . 3_455
O13 U1 O2 161.42(15) 3_465 3_455
O6 U1 O1 93.8(2) . .
O5 U1 O1 86.7(2) . .
O13 U1 O1 77.15(16) 3_465 .
O2 U1 O1 84.44(15) 3_455 .
O6 U1 O7 88.6(2) . .
O5 U1 O7 91.9(2) . .
O13 U1 O7 71.70(15) 3_465 .
O2 U1 O7 126.74(14) 3_455 .
O1 U1 O7 148.81(15) . .
O6 U1 O8 90.8(2) . .
O5 U1 O8 88.2(2) . .
O13 U1 O8 123.59(15) 3_465 .
O2 U1 O8 74.97(15) 3_455 .
O1 U1 O8 158.67(16) . .
O7 U1 O8 52.03(15) . .
O6 U1 C24 87.4(2) . .
O5 U1 C24 92.3(2) . .
O13 U1 C24 97.95(17) 3_465 .
O2 U1 C24 100.49(17) 3_455 .
O1 U1 C24 174.99(17) . .
O7 U1 C24 26.26(16) . .
O8 U1 C24 25.95(17) . .
C11 O1 U1 142.3(5) . .
C11 O2 U1 126.5(4) . 3_455
C2 C1 C9 120.5(6) . .
C2 C1 C11 116.3(7) . .
C9 C1 C11 123.2(7) . .
C1 C2 C3 121.3(7) . .
C1 C2 H2A 119.4 . .
C3 C2 H2A 119.4 . .
C4 C3 C2 119.5(8) . .
C4 C3 H3A 120.2 . .
C2 C3 H3A 120.2 . .
C3 C4 C10 121.5(6) . .
C3 C4 C12 119.7(7) . .
C10 C4 C12 118.7(7) . .
C6 C5 C10 121.9(9) . .
C6 C5 H5A 119.1 . .
C10 C5 H5A 119.1 . .
C5 C6 C7 119.4(10) . .
C5 C6 H6A 120.3 . .
C7 C6 H6A 120.3 . .
C8 C7 C6 121.3(11) . .
C8 C7 H7A 119.4 . .
C6 C7 H7A 119.4 . .
C7 C8 C9 121.9(9) . .
C7 C8 H8A 119.0 . .
C9 C8 H8A 119.0 . .
C8 C9 C1 124.4(7) . .
C8 C9 C10 117.4(7) . .
C1 C9 C10 118.0(7) . .
C5 C10 C4 122.7(7) . .
C5 C10 C9 118.1(8) . .
C4 C10 C9 119.2(7) . .
O1 C11 O2 122.9(5) . .
O1 C11 C1 117.2(6) . .
O2 C11 C1 119.9(6) . .
O3 C12 O4 119.4(6) . .
O3 C12 C4 119.9(6) . .
O4 C12 C4 120.7(5) . .
O3 C12 U2 59.7(3) . 4_666
O4 C12 U2 59.9(3) . 4_666
C4 C12 U2 177.9(6) . 4_666
C12 O3 U2 94.6(4) . 4_666
C12 O4 U2 94.0(4) . 4_666
C24 O7 U1 94.1(4) . .
C24 O8 U1 93.9(4) . .
C14 C13 C21 119.7(5) . .
C14 C13 C23 116.5(5) . .
C21 C13 C23 123.8(5) . .
C13 C14 C15 122.0(6) . .
C13 C14 H14A 119.0 . .
C15 C14 H14A 119.0 . .
C14 C15 C16 120.2(6) . .
C14 C15 H15A 119.9 . .
C16 C15 H15A 119.9 . .
C15 C16 C22 120.3(5) . .
C15 C16 C24 115.6(5) . .
C22 C16 C24 124.1(6) . .
C18 C17 C22 121.6(6) . .
C18 C17 H17A 119.2 . .
C22 C17 H17A 119.2 . .
C17 C18 C19 120.4(6) . .
C17 C18 H18A 119.8 . .
C19 C18 H18A 119.8 . .
C20 C19 C18 120.4(6) . .
C20 C19 H19A 119.8 . .
C18 C19 H19A 119.8 . .
C19 C20 C21 121.2(6) . .
C19 C20 H20A 119.4 . .
C21 C20 H20A 119.4 . .
C20 C21 C13 123.0(5) . .
C20 C21 C22 118.4(5) . .
C13 C21 C22 118.6(5) . .
C16 C22 C17 123.1(5) . .
C16 C22 C21 119.0(5) . .
C17 C22 C21 117.9(5) . .
O9 C23 O10 119.0(5) . .
O9 C23 C13 123.8(6) . .
O10 C23 C13 117.2(6) . .
O9 C23 U2 60.1(3) . .
O10 C23 U2 58.9(3) . .
C13 C23 U2 174.6(5) . .
O8 C24 O7 119.2(6) . .
O8 C24 C16 122.7(6) . .
O7 C24 C16 118.1(6) . .
O8 C24 U1 60.1(3) . .
O7 C24 U1 59.7(3) . .
C16 C24 U1 171.8(5) . .
C23 O9 U2 93.7(4) . .
C23 O10 U2 94.8(4) . .
C35 O11 U2 94.1(4) . .
C35 O12 U2 95.3(4) . .
C26 C25 C33 119.8(5) . .
C26 C25 C35 116.1(6) . .
C33 C25 C35 124.1(5) . .
C25 C26 C27 121.8(6) . .
C25 C26 H26A 119.1 . .
C27 C26 H26A 119.1 . .
C28 C27 C26 120.1(6) . .
C28 C27 H27A 119.9 . .
C26 C27 H27A 119.9 . .
C27 C28 C34 119.8(6) . .
C27 C28 C36 118.9(6) . .
C34 C28 C36 121.2(6) . .
C30 C29 C34 121.3(6) . .
C30 C29 H29A 119.3 . .
C34 C29 H29A 119.3 . .
C29 C30 C31 119.6(7) . .
C29 C30 H30A 120.2 . .
C31 C30 H30A 120.2 . .
C32 C31 C30 120.5(7) . .
C32 C31 H31A 119.7 . .
C30 C31 H31A 119.7 . .
C31 C32 C33 121.4(6) . .
C31 C32 H32A 119.3 . .
C33 C32 H32A 119.3 . .
C34 C33 C32 117.4(6) . .
C34 C33 C25 118.5(6) . .
C32 C33 C25 124.0(5) . .
C29 C34 C28 120.4(6) . .
C29 C34 C33 119.7(6) . .
C28 C34 C33 119.9(6) . .
O11 C35 O12 118.0(6) . .
O11 C35 C25 123.8(6) . .
O12 C35 C25 118.2(6) . .
O11 C35 U2 59.6(3) . .
O12 C35 U2 58.4(3) . .
C25 C35 U2 175.7(5) . .
O14 C36 O13 124.6(7) . .
O14 C36 C28 120.1(8) . .
O13 C36 C28 115.2(7) . .
C36 O13 U1 137.8(5) . 3_465
O16 U2 O15 179.6(3) . .
O16 U2 O12 88.9(2) . .
O15 U2 O12 91.5(2) . .
O16 U2 O10 89.7(2) . .
O15 U2 O10 90.5(2) . .
O12 U2 O10 65.93(15) . .
O16 U2 O11 91.0(2) . .
O15 U2 O11 89.2(2) . .
O12 U2 O11 52.65(15) . .
O10 U2 O11 118.54(15) . .
O16 U2 O3 90.2(2) . 4_465
O15 U2 O3 89.4(2) . 4_465
O12 U2 O3 173.34(15) . 4_465
O10 U2 O3 120.67(15) . 4_465
O11 U2 O3 120.78(15) . 4_465
O16 U2 O4 89.8(2) . 4_465
O15 U2 O4 90.0(2) . 4_465
O12 U2 O4 121.58(15) . 4_465
O10 U2 O4 172.46(15) . 4_465
O11 U2 O4 68.99(15) . 4_465
O3 U2 O4 51.81(15) 4_465 4_465
O16 U2 O9 90.7(2) . .
O15 U2 O9 89.1(2) . .
O12 U2 O9 118.35(14) . .
O10 U2 O9 52.42(14) . .
O11 U2 O9 170.80(15) . .
O3 U2 O9 68.26(15) 4_465 .
O4 U2 O9 120.07(15) 4_465 .
O16 U2 C12 91.0(3) . 4_465
O15 U2 C12 88.7(2) . 4_465
O12 U2 C12 147.66(16) . 4_465
O10 U2 C12 146.41(16) . 4_465
O11 U2 C12 95.03(16) . 4_465
O3 U2 C12 25.75(16) 4_465 4_465
O4 U2 C12 26.09(16) 4_465 4_465
O9 U2 C12 93.99(16) . 4_465
O16 U2 C23 89.6(2) . .
O15 U2 C23 90.5(2) . .
O12 U2 C23 92.17(16) . .
O10 U2 C23 26.25(16) . .
O11 U2 C23 144.79(17) . .
O3 U2 C23 94.42(17) 4_465 .
O4 U2 C23 146.22(17) 4_465 .
O9 U2 C23 26.18(16) . .
C12 U2 C23 120.16(18) 4_465 .
O16 U2 C35 89.5(2) . .
O15 U2 C35 90.8(2) . .
O12 U2 C35 26.31(17) . .
O10 U2 C35 92.24(16) . .
O11 U2 C35 26.34(16) . .
O3 U2 C35 147.09(17) 4_465 .
O4 U2 C35 95.28(17) 4_465 .
O9 U2 C35 144.65(16) . .
C12 U2 C35 121.35(18) 4_465 .
C23 U2 C35 118.48(19) . .
C41 N1 C37 121.0(10) . .
C41 N1 H1A 119.5 . .
C37 N1 H1A 119.5 . .
C48 N2 C47 121.5(9) . .
C48 N2 H2B 119.3 . .
C47 N2 H2B 119.3 . .
N1 C37 C38 121.9(10) . .
N1 C37 H37A 119.1 . .
C38 C37 H37A 119.1 . .
C37 C38 C39 117.5(11) . .
C37 C38 H38A 121.2 . .
C39 C38 H38A 121.2 . .
C40 C39 C38 118.7(10) . .
C40 C39 C42 123.1(8) . .
C38 C39 C42 118.3(10) . .
C39 C40 C41 121.1(9) . .
C39 C40 H40A 119.5 . .
C41 C40 H40A 119.5 . .
N1 C41 C40 119.9(11) . .
N1 C41 H41A 120.1 . .
C40 C41 H41A 120.1 . .
C39 C42 C43 115.4(8) . .
C39 C42 H42A 108.4 . .
C43 C42 H42A 108.4 . .
C39 C42 H42B 108.4 . .
C43 C42 H42B 108.4 . .
H42A C42 H42B 107.5 . .
C42 C43 C44 113.3(8) . .
C42 C43 H43A 108.9 . .
C44 C43 H43A 108.9 . .
C42 C43 H43B 108.9 . .
C44 C43 H43B 108.9 . .
H43A C43 H43B 107.7 . .
C45 C44 C43 116.3(8) . .
C45 C44 H44A 108.2 . .
C43 C44 H44A 108.2 . .
C45 C44 H44B 108.2 . .
C43 C44 H44B 108.2 . .
H44A C44 H44B 107.4 . .
C49 C45 C46 117.5(9) . .
C49 C45 C44 124.7(8) . .
C46 C45 C44 117.8(9) . .
C47 C46 C45 121.8(10) . .
C47 C46 H46A 119.1 . .
C45 C46 H46A 119.1 . .
C46 C47 N2 118.1(10) . .
C46 C47 H47A 121.0 . .
N2 C47 H47A 121.0 . .
N2 C48 C49 119.4(10) . .
N2 C48 H48A 120.3 . .
C49 C48 H48A 120.3 . .
C48 C49 C45 121.6(9) . .
C48 C49 H49A 119.2 . .
C45 C49 H49A 119.2 . .

loop_
_geom_bond_atom_site_label_1
_geom_bond_atom_site_label_2
_geom_bond_distance
_geom_bond_site_symmetry_2
U1 O6 1.731(5) .
U1 O5 1.759(5) .
U1 O13 2.326(4) 3_465
U1 O2 2.329(4) 3_455
U1 O1 2.346(4) .
U1 O7 2.463(4) .
U1 O8 2.474(4) .
U1 C24 2.846(6) .
O1 C11 1.255(8) .
O2 C11 1.275(8) .
C1 C2 1.379(11) .
C1 C9 1.422(10) .
C1 C11 1.488(8) .
C2 C3 1.430(9) .
C2 H2A 0.9300 .
C3 C4 1.343(10) .
C3 H3A 0.9300 .
C4 C10 1.437(11) .
C4 C12 1.496(9) .
C5 C6 1.344(15) .
C5 C10 1.422(12) .
C5 H5A 0.9300 .
C6 C7 1.406(15) .
C6 H6A 0.9300 .
C7 C8 1.338(13) .
C7 H7A 0.9300 .
C8 C9 1.410(12) .
C8 H8A 0.9300 .
C9 C10 1.440(9) .
C12 O3 1.241(8) .
C12 O4 1.255(8) .
C12 U2 2.847(7) 4_666
O3 U2 2.465(4) 4_666
O4 U2 2.469(4) 4_666
O7 C24 1.262(8) .
O8 C24 1.248(8) .
C13 C14 1.379(8) .
C13 C21 1.431(8) .
C13 C23 1.505(8) .
C14 C15 1.387(9) .
C14 H14A 0.9300 .
C15 C16 1.393(9) .
C15 H15A 0.9300 .
C16 C22 1.417(8) .
C16 C24 1.503(8) .
C17 C18 1.354(9) .
C17 C22 1.417(8) .
C17 H17A 0.9300 .
C18 C19 1.412(9) .
C18 H18A 0.9300 .
C19 C20 1.357(9) .
C19 H19A 0.9300 .
C20 C21 1.416(8) .
C20 H20A 0.9300 .
C21 C22 1.447(8) .
C23 O9 1.260(8) .
C23 O10 1.265(7) .
C23 U2 2.849(6) .
O9 U2 2.475(4) .
O10 U2 2.448(4) .
O11 C35 1.268(8) .
O11 U2 2.463(4) .
O12 C35 1.268(7) .
O12 U2 2.437(4) .
C25 C26 1.373(9) .
C25 C33 1.427(8) .
C25 C35 1.495(8) .
C26 C27 1.390(9) .
C26 H26A 0.9300 .
C27 C28 1.387(10) .
C27 H27A 0.9300 .
C28 C34 1.416(9) .
C28 C36 1.498(9) .
C29 C30 1.363(11) .
C29 C34 1.415(9) .
C29 H29A 0.9300 .
C30 C31 1.413(10) .
C30 H30A 0.9300 .
C31 C32 1.371(9) .
C31 H31A 0.9300 .
C32 C33 1.424(8) .
C32 H32A 0.9300 .
C33 C34 1.424(8) .
C35 U2 2.849(6) .
C36 O14 1.221(10) .
C36 O13 1.250(9) .
O15 U2 1.745(5) .
O16 U2 1.736(6) .
N1 C41 1.344(12) .
N1 C37 1.365(15) .
N1 H1A 0.8600 .
N2 C48 1.344(12) .
N2 C47 1.393(14) .
N2 H2B 0.8600 .
C37 C38 1.367(15) .
C37 H37A 0.9300 .
C38 C39 1.443(12) .
C38 H38A 0.9300 .
C39 C40 1.374(14) .
C39 C42 1.498(13) .
C40 C41 1.379(13) .
C40 H40A 0.9300 .
C41 H41A 0.9300 .
C42 C43 1.504(11) .
C42 H42A 0.9700 .
C42 H42B 0.9700 .
C43 C44 1.545(12) .
C43 H43A 0.9700 .
C43 H43B 0.9700 .
C44 C45 1.471(12) .
C44 H44A 0.9700 .
C44 H44B 0.9700 .
C45 C49 1.368(12) .
C45 C46 1.398(12) .
C46 C47 1.351(14) .
C46 H46A 0.9300 .
C47 H47A 0.9300 .
C48 C49 1.368(12) .
C48 H48A 0.9300 .
C49 H49A 0.9300 .

loop_
_platon_squeeze_void_nr
_platon_squeeze_void_average_x
_platon_squeeze_void_average_y
_platon_squeeze_void_average_z
_platon_squeeze_void_volume
_platon_squeeze_void_count_electrons
_platon_squeeze_void_content
1 -0.003 0.381 -0.002 66 16 ' '
2 0.003 0.619 0.002 66 16 ' '
3 0.500 0.500 0.000 328 77 ' '
4 0.500 0.000 0.500 328 77 ' '
5 1.003 0.881 0.502 66 16 ' '
6 0.997 0.119 0.498 66 16 ' '
